data_7133104
loop_
_publ_author_name
'Yang, Yang'
'Yang, Chenchen'
'Zhu, Xuefeng'
'Zhang, Li'
'Liu, Minghua'

_publ_section_title
;
 Interfacial self-assembly of a chiral pyrene exciplex into a superhelix
 with enhanced circularly polarized luminescence.
;
_journal_issue 52
_journal_name_full 'Chemical communications (Cambridge, England)'
_journal_page_first 6631
_journal_page_last 6634
_journal_paper_doi 10.1039/d4cc01820f
_journal_volume 60
_journal_year 2024
_chemical_absolute_configuration ad
_chemical_formula_moiety 'C26 H25 N O5'
_chemical_formula_sum 'C26 H25 N O5'
_chemical_formula_weight 431.47
_space_group_crystal_system orthorhombic
_space_group_IT_number 19
_space_group_name_Hall 'P 2ac 2ab'
_space_group_name_H-M_alt 'P 21 21 21'
_atom_sites_solution_hydrogens geom
_atom_sites_solution_primary dual
_audit_creation_date 2024-02-29
_audit_creation_method
;
Olex2 1.3
(compiled 2020.11.12 svn.r5f609507 for OlexSys, GUI svn.r6408)
;
_audit_update_record
;
2024-04-17 deposited with the CCDC.	2024-05-27 downloaded from the CCDC.
;
_cell_angle_alpha 90
_cell_angle_beta 90
_cell_angle_gamma 90
_cell_formula_units_Z 4
_cell_length_a 5.0705(2)
_cell_length_b 19.7168(7)
_cell_length_c 21.8610(10)
_cell_measurement_reflns_used 3893
_cell_measurement_temperature 169.99(10)
_cell_measurement_theta_max 74.0770
_cell_measurement_theta_min 2.9990
_cell_volume 2185.53(15)
_computing_cell_refinement 'CrysAlisPro 1.171.42.96a (Rigaku OD, 2023)'
_computing_data_collection 'CrysAlisPro 1.171.42.96a (Rigaku OD, 2023)'
_computing_data_reduction 'CrysAlisPro 1.171.42.96a (Rigaku OD, 2023)'
_computing_molecular_graphics 'Olex2 1.3 (Dolomanov et al., 2009)'
_computing_publication_material 'Olex2 1.3 (Dolomanov et al., 2009)'
_computing_structure_refinement 'SHELXL 2018/3 (Sheldrick, 2015)'
_computing_structure_solution 'SHELXT 2018/2 (Sheldrick, 2018)'
_diffrn_ambient_environment N~2~
_diffrn_ambient_temperature 169.99(10)
_diffrn_detector 'Hybrid Pixel Array Detector'
_diffrn_detector_area_resol_mean 10.0000
_diffrn_detector_type HyPix
_diffrn_measured_fraction_theta_full 0.988
_diffrn_measured_fraction_theta_max 0.921
_diffrn_measurement_details
;
List of Runs (angles in degrees, time in seconds):

  # Type    Start    End  Width  t~exp~   \w     \q     \k     \f   Frames
#--------------------------------------------------------------------------
  1  \w   -119.00 -52.00   0.50    2.00    --  -46.42-157.00-162.00  134
  2  \w     58.00 119.00   0.50    2.00    --   46.42 157.00-126.00  122
  3  \w   -106.00 -31.00   0.50   10.00    -- -104.50  91.00-174.00  150
  4  \w   -174.00 -90.00   0.50   10.00    -- -104.50 -33.00-149.00  168
  5  \w     40.00 110.00   0.50   10.00    --  108.85-119.00  -7.00  140
  6  \w    -23.00  29.00   0.50    2.00    --  -46.42  19.00-150.00  104
  7  \w    -22.00  24.00   0.50    2.00    --  -46.42  19.00 -90.00   92
  8  \w    -90.00 -34.00   0.50   10.00    -- -104.50 125.00  60.00  112
  9  \w    -66.00 -32.00   0.50   10.00    -- -104.50  61.00 150.00   68
 10  \w   -174.00-144.00   0.50   10.00    -- -104.50 -94.00  60.00   60
 11  \w   -173.00-147.00   0.50   10.00    -- -104.50 -15.00 120.00   52
 12  \w   -119.00 -93.00   0.50   10.00    -- -104.50 -15.00 120.00   52
 13  \w   -111.00 -85.00   0.50   10.00    -- -104.50 -94.00  60.00   52
 14  \w     78.00 105.00   0.50   10.00    --  108.85 -94.00-120.00   54
 15  \w     36.00  61.00   0.50   10.00    --  108.85 -61.00 120.00   50
 16  \w     39.00 106.00   0.50   10.00    --  108.85 -77.00 150.00  134
 17  \w     38.00  64.00   0.50   10.00    --  108.85 -61.00 -90.00   52
 18  \w     36.00  74.00   0.50   10.00    --  108.85 -61.00 -30.00   76
 19  \w     37.00  73.00   0.50   10.00    --  108.85 -61.00-120.00   72
;
_diffrn_measurement_device 'four-circle diffractometer'
_diffrn_measurement_device_type 'XtaLAB Synergy R, HyPix'
_diffrn_measurement_method '\w scans'
_diffrn_orient_matrix_type 'CrysAlisPro convention (1999,Acta A55,543-557)'
_diffrn_orient_matrix_UB_11 -0.2464911000
_diffrn_orient_matrix_UB_12 -0.0117273000
_diffrn_orient_matrix_UB_13 -0.0399229000
_diffrn_orient_matrix_UB_21 -0.1748748000
_diffrn_orient_matrix_UB_22 0.0296208000
_diffrn_orient_matrix_UB_23 0.0510402000
_diffrn_orient_matrix_UB_31 0.0320600000
_diffrn_orient_matrix_UB_32 0.0713130000
_diffrn_orient_matrix_UB_33 -0.0277088000
_diffrn_radiation_monochromator mirror
_diffrn_radiation_probe x-ray
_diffrn_radiation_type 'Cu K\a'
_diffrn_radiation_wavelength 1.54184
_diffrn_reflns_av_R_equivalents 0.0650
_diffrn_reflns_av_unetI/netI 0.0717
_diffrn_reflns_Laue_measured_fraction_full 0.988
_diffrn_reflns_Laue_measured_fraction_max 0.921
_diffrn_reflns_limit_h_max 6
_diffrn_reflns_limit_h_min -6
_diffrn_reflns_limit_k_max 24
_diffrn_reflns_limit_k_min -16
_diffrn_reflns_limit_l_max 24
_diffrn_reflns_limit_l_min -27
_diffrn_reflns_number 12326
_diffrn_reflns_point_group_measured_fraction_full 0.991
_diffrn_reflns_point_group_measured_fraction_max 0.908
_diffrn_reflns_theta_full 67.684
_diffrn_reflns_theta_max 81.966
_diffrn_reflns_theta_min 3.018
_diffrn_source 'Rotating-anode X-ray tube'
_diffrn_source_type 'PhotonJet R (Cu) X-ray Source'
_exptl_absorpt_coefficient_mu 0.741
_exptl_absorpt_correction_T_max 1.00000
_exptl_absorpt_correction_T_min 0.45491
_exptl_absorpt_correction_type multi-scan
_exptl_absorpt_process_details
;
CrysAlisPro 1.171.42.96a (Rigaku Oxford Diffraction, 2023)
Empirical absorption correction using spherical harmonics,
implemented in SCALE3 ABSPACK scaling algorithm.
;
_exptl_crystal_colour colourless
_exptl_crystal_colour_primary colourless
_exptl_crystal_density_diffrn 1.311
_exptl_crystal_description needle
_exptl_crystal_F_000 912
_exptl_crystal_size_max 0.35
_exptl_crystal_size_mid 0.02
_exptl_crystal_size_min 0.01
_refine_diff_density_max 0.380
_refine_diff_density_min -0.289
_refine_diff_density_rms 0.076
_refine_ls_abs_structure_details
;
 Flack x determined using 1177 quotients [(I+)-(I-)]/[(I+)+(I-)]
 (Parsons, Flack and Wagner, Acta Cryst. B69 (2013) 249-259).
;
_refine_ls_abs_structure_Flack -0.1(2)
_refine_ls_extinction_method none
_refine_ls_goodness_of_fit_ref 1.088
_refine_ls_hydrogen_treatment constr
_refine_ls_matrix_type full
_refine_ls_number_parameters 291
_refine_ls_number_reflns 4400
_refine_ls_number_restraints 0
_refine_ls_restrained_S_all 1.088
_refine_ls_R_factor_all 0.0799
_refine_ls_R_factor_gt 0.0646
_refine_ls_shift/su_max 0.000
_refine_ls_shift/su_mean 0.000
_refine_ls_structure_factor_coef Fsqd
_refine_ls_weighting_details 'w=1/[\s^2^(Fo^2^)+(0.0902P)^2^+0.7078P] where P=(Fo^2^+2Fc^2^)/3'
_refine_ls_weighting_scheme calc
_refine_ls_wR_factor_gt 0.1630
_refine_ls_wR_factor_ref 0.1788
_reflns_Friedel_coverage 0.691
_reflns_Friedel_fraction_full 0.996
_reflns_Friedel_fraction_max 0.888
_reflns_number_gt 3622
_reflns_number_total 4400
_reflns_threshold_expression 'I > 2\s(I)'
_cod_data_source_file d4cc01820f2.cif
_cod_data_source_block tx15307
_cod_depositor_comments 'Adding full bibliography for 7133104.cif.'
_cod_database_code 7133104
_shelx_shelxl_version_number 2018/3
_chemical_oxdiff_formula CHNO
_shelx_space_group_comment
;
The symmetry employed for this shelxl refinement is uniquely defined
by the following loop, which should always be used as a source of
symmetry information in preference to the above space-group names.
They are only intended as comments.
;
_reflns_odcompleteness_completeness 98.69
_reflns_odcompleteness_iscentric 1
_reflns_odcompleteness_theta 68.13
_olex2_refinement_description
;
1. Fixed Uiso
 At 1.2 times of:
  All C(H) groups, All C(H,H) groups, All N(H) groups
 At 1.5 times of:
  All C(H,H,H) groups
2.a Ternary CH refined with riding coordinates:
 C18(H18)
2.b Secondary CH2 refined with riding coordinates:
 C20(H20A,H20B), C22(H22A,H22B), C23(H23A,H23B), C25(H25A,H25B)
2.c Aromatic/amide H refined with riding coordinates:
 N1(H1), C2(H2), C3(H3), C5(H5), C6(H6), C8(H8), C9(H9), C10(H10), C12(H12),
 C13(H13)
2.d Idealised Me refined as rotating group:
 C21(H21A,H21B,H21C), C26(H26A,H26B,H26C)
;
_olex2_submission_special_instructions 'No special instructions were received'
_oxdiff_exptl_absorpt_empirical_details
;
Empirical correction (ABSPACK) includes:
- Absorption correction using spherical harmonics
- Frame scaling
;
_oxdiff_exptl_absorpt_empirical_full_max 1.928
_oxdiff_exptl_absorpt_empirical_full_min 0.427

loop_
_space_group_symop_operation_xyz
'x, y, z'
'-x+1/2, -y, z+1/2'
'-x, y+1/2, -z+1/2'
'x+1/2, -y+1/2, -z'

loop_
_atom_site_label
_atom_site_type_symbol
_atom_site_fract_x
_atom_site_fract_y
_atom_site_fract_z
_atom_site_U_iso_or_equiv
_atom_site_adp_type
_atom_site_occupancy
_atom_site_site_symmetry_order
_atom_site_calc_flag
_atom_site_refinement_flags_posn
_atom_site_refinement_flags_adp
_atom_site_refinement_flags_occupancy
_atom_site_disorder_assembly
_atom_site_disorder_group
O1 O 1.0123(6) 0.73746(17) 0.73830(17) 0.0446(9) Uani 1 1 d . . . . .
O2 O 0.5446(10) 0.7529(2) 0.8709(2) 0.0697(13) Uani 1 1 d . . . . .
O3 O 0.7799(8) 0.66162(18) 0.89394(17) 0.0535(10) Uani 1 1 d . . . . .
O4 O -0.0221(7) 0.52263(17) 0.7753(2) 0.0535(10) Uani 1 1 d . . . . .
O5 O 0.1705(8) 0.47890(18) 0.69301(15) 0.0501(9) Uani 1 1 d . . . . .
N1 N 0.5786(6) 0.71841(18) 0.74718(18) 0.0331(8) Uani 1 1 d . . . . .
H1 H 0.419439 0.727159 0.733230 0.040 Uiso 1 1 calc R U . . .
C1 C 0.7195(8) 0.8116(2) 0.6845(2) 0.0303(9) Uani 1 1 d . . . . .
C2 C 0.5204(8) 0.8555(2) 0.7025(2) 0.0341(9) Uani 1 1 d . . . . .
H2 H 0.427671 0.846544 0.739410 0.041 Uiso 1 1 calc R U . . .
C3 C 0.4528(9) 0.9120(2) 0.6685(2) 0.0357(10) Uani 1 1 d . . . . .
H3 H 0.321002 0.942127 0.683063 0.043 Uiso 1 1 calc R U . . .
C4 C 0.5768(8) 0.9248(2) 0.6129(2) 0.0329(9) Uani 1 1 d . . . . .
C5 C 0.5034(9) 0.9811(2) 0.5749(2) 0.0388(10) Uani 1 1 d . . . . .
H5 H 0.368460 1.011139 0.588233 0.047 Uiso 1 1 calc R U . . .
C6 C 0.6220(11) 0.9922(2) 0.5209(2) 0.0422(11) Uani 1 1 d . . . . .
H6 H 0.565820 1.029171 0.496293 0.051 Uiso 1 1 calc R U . . .
C7 C 0.8307(10) 0.9497(2) 0.4996(2) 0.0379(10) Uani 1 1 d . . . . .
C8 C 0.9577(11) 0.9603(3) 0.4432(2) 0.0478(12) Uani 1 1 d . . . . .
H8 H 0.904106 0.997017 0.417870 0.057 Uiso 1 1 calc R U . . .
C9 C 1.1605(11) 0.9180(3) 0.4239(2) 0.0502(13) Uani 1 1 d . . . . .
H9 H 1.245003 0.926376 0.385913 0.060 Uiso 1 1 calc R U . . .
C10 C 1.2401(11) 0.8641(3) 0.4592(2) 0.0452(12) Uani 1 1 d . . . . .
H10 H 1.379891 0.835845 0.445552 0.054 Uiso 1 1 calc R U . . .
C11 C 1.1157(9) 0.8505(2) 0.5157(2) 0.0355(10) Uani 1 1 d . . . . .
C12 C 1.1923(9) 0.7945(2) 0.5535(2) 0.0371(10) Uani 1 1 d . . . . .
H12 H 1.331968 0.765749 0.540563 0.044 Uiso 1 1 calc R U . . .
C13 C 1.0689(8) 0.7817(2) 0.6074(2) 0.0335(9) Uani 1 1 d . . . . .
H13 H 1.123207 0.743865 0.631106 0.040 Uiso 1 1 calc R U . . .
C14 C 0.8586(8) 0.8238(2) 0.6295(2) 0.0299(9) Uani 1 1 d . . . . .
C15 C 0.7828(8) 0.8810(2) 0.59326(19) 0.0311(9) Uani 1 1 d . . . . .
C16 C 0.9110(9) 0.8935(2) 0.5360(2) 0.0322(9) Uani 1 1 d . . . . .
C17 C 0.7858(8) 0.7529(2) 0.7255(2) 0.0306(9) Uani 1 1 d . . . . .
C18 C 0.6152(8) 0.6666(2) 0.7936(2) 0.0319(9) Uani 1 1 d . . . . .
H18 H 0.781596 0.641273 0.784592 0.038 Uiso 1 1 calc R U . . .
C19 C 0.6409(9) 0.7001(2) 0.8567(2) 0.0392(10) Uani 1 1 d . . . . .
C20 C 0.8152(17) 0.6876(4) 0.9560(3) 0.073(2) Uani 1 1 d . . . . .
H20A H 0.895859 0.733274 0.954734 0.087 Uiso 1 1 calc R U . . .
H20B H 0.642494 0.690987 0.976871 0.087 Uiso 1 1 calc R U . . .
C21 C 0.9846(19) 0.6413(4) 0.9885(3) 0.080(2) Uani 1 1 d . . . . .
H21A H 1.158739 0.640556 0.969013 0.120 Uiso 1 1 calc R U . . .
H21B H 0.907966 0.595729 0.987482 0.120 Uiso 1 1 calc R U . . .
H21C H 1.002555 0.656269 1.031027 0.120 Uiso 1 1 calc R U . . .
C22 C 0.3874(8) 0.6165(2) 0.7952(2) 0.0328(9) Uani 1 1 d . . . . .
H22A H 0.414791 0.584147 0.829239 0.039 Uiso 1 1 calc R U . . .
H22B H 0.221198 0.641364 0.803077 0.039 Uiso 1 1 calc R U . . .
C23 C 0.3627(9) 0.5775(2) 0.7356(2) 0.0372(10) Uani 1 1 d . . . . .
H23A H 0.323365 0.609650 0.702037 0.045 Uiso 1 1 calc R U . . .
H23B H 0.533338 0.555346 0.726281 0.045 Uiso 1 1 calc R U . . .
C24 C 0.1509(8) 0.5246(2) 0.7379(2) 0.0358(10) Uani 1 1 d . . . . .
C25 C -0.0291(13) 0.4258(3) 0.6929(3) 0.0545(14) Uani 1 1 d . . . . .
H25A H -0.009933 0.397208 0.729839 0.065 Uiso 1 1 calc R U . . .
H25B H -0.207247 0.446395 0.693413 0.065 Uiso 1 1 calc R U . . .
C26 C 0.003(2) 0.3846(4) 0.6383(3) 0.093(3) Uani 1 1 d . . . . .
H26A H -0.018455 0.413169 0.601959 0.139 Uiso 1 1 calc R U . . .
H26B H -0.130580 0.348688 0.638020 0.139 Uiso 1 1 calc R U . . .
H26C H 0.179156 0.364282 0.638209 0.139 Uiso 1 1 calc R U . . .

loop_
_atom_site_aniso_label
_atom_site_aniso_U_11
_atom_site_aniso_U_22
_atom_site_aniso_U_33
_atom_site_aniso_U_23
_atom_site_aniso_U_13
_atom_site_aniso_U_12
O1 0.0251(14) 0.0484(18) 0.060(2) 0.0185(16) -0.0023(15) -0.0030(13)
O2 0.095(3) 0.052(2) 0.062(3) -0.0185(19) -0.019(2) 0.026(2)
O3 0.069(2) 0.048(2) 0.0430(19) -0.0062(16) -0.0196(18) 0.0109(17)
O4 0.0417(19) 0.0396(17) 0.079(3) -0.0049(17) 0.0141(18) -0.0103(15)
O5 0.066(2) 0.0463(19) 0.0375(17) -0.0007(14) 0.0016(16) -0.0232(17)
N1 0.0233(15) 0.0336(18) 0.042(2) 0.0088(15) -0.0038(14) 0.0014(13)
C1 0.0253(19) 0.027(2) 0.038(2) -0.0003(17) -0.0047(16) -0.0035(15)
C2 0.0267(19) 0.033(2) 0.042(2) 0.0034(18) 0.0011(18) -0.0029(17)
C3 0.035(2) 0.029(2) 0.043(2) -0.0056(18) 0.0022(19) 0.0006(17)
C4 0.030(2) 0.030(2) 0.039(2) -0.0004(17) -0.0040(17) -0.0012(16)
C5 0.043(2) 0.027(2) 0.046(3) -0.0015(18) -0.007(2) 0.0053(18)
C6 0.049(3) 0.033(2) 0.045(3) 0.0051(19) -0.012(2) 0.001(2)
C7 0.039(2) 0.038(2) 0.037(2) -0.0004(19) -0.0056(19) -0.0046(19)
C8 0.058(3) 0.050(3) 0.035(2) 0.004(2) -0.006(2) 0.002(2)
C9 0.056(3) 0.063(3) 0.032(2) 0.000(2) -0.002(2) -0.005(3)
C10 0.048(3) 0.049(3) 0.038(3) -0.010(2) 0.004(2) 0.001(2)
C11 0.036(2) 0.035(2) 0.035(2) -0.0081(18) -0.0032(19) -0.0026(18)
C12 0.037(2) 0.031(2) 0.043(2) -0.0101(18) -0.0008(19) 0.0020(18)
C13 0.031(2) 0.029(2) 0.040(2) -0.0014(18) -0.0035(17) 0.0015(16)
C14 0.0229(19) 0.0282(19) 0.038(2) -0.0028(16) -0.0060(17) -0.0043(15)
C15 0.030(2) 0.0274(19) 0.035(2) -0.0039(16) -0.0027(17) -0.0001(16)
C16 0.029(2) 0.032(2) 0.036(2) -0.0032(17) -0.0035(17) -0.0021(17)
C17 0.0227(19) 0.0302(19) 0.039(2) 0.0001(17) -0.0003(16) -0.0009(15)
C18 0.0273(19) 0.028(2) 0.040(2) 0.0042(17) -0.0017(18) 0.0008(16)
C19 0.037(2) 0.031(2) 0.050(3) 0.004(2) -0.010(2) 0.0006(19)
C20 0.096(5) 0.067(4) 0.055(3) -0.012(3) -0.028(3) 0.016(4)
C21 0.112(6) 0.069(4) 0.059(4) -0.006(3) -0.033(4) 0.010(4)
C22 0.0270(19) 0.036(2) 0.036(2) 0.0069(18) -0.0006(17) 0.0013(17)
C23 0.033(2) 0.040(2) 0.038(2) 0.0040(19) 0.0011(19) -0.0030(19)
C24 0.030(2) 0.035(2) 0.042(2) 0.0063(18) -0.0050(19) -0.0018(17)
C25 0.072(4) 0.043(3) 0.049(3) 0.003(2) 0.002(3) -0.019(3)
C26 0.138(7) 0.078(5) 0.062(4) -0.014(4) 0.014(5) -0.059(5)

loop_
_atom_type_symbol
_atom_type_description
_atom_type_scat_dispersion_real
_atom_type_scat_dispersion_imag
_atom_type_scat_source
C C 0.0181 0.0091 'International Tables Vol C Tables 4.2.6.8 and 6.1.1.4'
H H 0.0000 0.0000 'International Tables Vol C Tables 4.2.6.8 and 6.1.1.4'
N N 0.0311 0.0180 'International Tables Vol C Tables 4.2.6.8 and 6.1.1.4'
O O 0.0492 0.0322 'International Tables Vol C Tables 4.2.6.8 and 6.1.1.4'

loop_
_geom_angle_atom_site_label_1
_geom_angle_atom_site_label_2
_geom_angle_atom_site_label_3
_geom_angle
_geom_angle_site_symmetry_1
_geom_angle_site_symmetry_3
_geom_angle_publ_flag
C19 O3 C20 115.9(4) . . ?
C24 O5 C25 115.7(4) . . ?
C17 N1 H1 119.8 . . ?
C17 N1 C18 120.3(3) . . ?
C18 N1 H1 119.8 . . ?
C2 C1 C14 119.8(4) . . ?
C2 C1 C17 118.4(4) . . ?
C14 C1 C17 121.8(4) . . ?
C1 C2 H2 119.0 . . ?
C3 C2 C1 122.0(4) . . ?
C3 C2 H2 119.0 . . ?
C2 C3 H3 119.8 . . ?
C2 C3 C4 120.4(4) . . ?
C4 C3 H3 119.8 . . ?
C3 C4 C5 121.9(4) . . ?
C3 C4 C15 119.0(4) . . ?
C15 C4 C5 119.1(4) . . ?
C4 C5 H5 119.4 . . ?
C6 C5 C4 121.2(4) . . ?
C6 C5 H5 119.4 . . ?
C5 C6 H6 119.2 . . ?
C5 C6 C7 121.6(4) . . ?
C7 C6 H6 119.2 . . ?
C8 C7 C6 122.5(4) . . ?
C8 C7 C16 118.4(5) . . ?
C16 C7 C6 119.1(4) . . ?
C7 C8 H8 119.5 . . ?
C9 C8 C7 120.9(5) . . ?
C9 C8 H8 119.5 . . ?
C8 C9 H9 119.6 . . ?
C10 C9 C8 120.8(5) . . ?
C10 C9 H9 119.6 . . ?
C9 C10 H10 119.8 . . ?
C9 C10 C11 120.5(5) . . ?
C11 C10 H10 119.8 . . ?
C10 C11 C12 122.0(4) . . ?
C16 C11 C10 119.2(4) . . ?
C16 C11 C12 118.8(4) . . ?
C11 C12 H12 119.4 . . ?
C13 C12 C11 121.2(4) . . ?
C13 C12 H12 119.4 . . ?
C12 C13 H13 119.1 . . ?
C12 C13 C14 121.8(4) . . ?
C14 C13 H13 119.1 . . ?
C1 C14 C13 123.9(4) . . ?
C1 C14 C15 118.1(4) . . ?
C15 C14 C13 118.0(4) . . ?
C4 C15 C14 120.6(4) . . ?
C4 C15 C16 119.5(4) . . ?
C14 C15 C16 119.8(4) . . ?
C7 C16 C15 119.5(4) . . ?
C11 C16 C7 120.2(4) . . ?
C11 C16 C15 120.3(4) . . ?
O1 C17 N1 122.0(4) . . ?
O1 C17 C1 122.7(4) . . ?
N1 C17 C1 115.3(3) . . ?
N1 C18 H18 108.7 . . ?
N1 C18 C19 109.7(3) . . ?
N1 C18 C22 112.1(3) . . ?
C19 C18 H18 108.7 . . ?
C22 C18 H18 108.7 . . ?
C22 C18 C19 108.9(4) . . ?
O2 C19 O3 124.2(5) . . ?
O2 C19 C18 125.1(4) . . ?
O3 C19 C18 110.7(4) . . ?
O3 C20 H20A 110.1 . . ?
O3 C20 H20B 110.1 . . ?
H20A C20 H20B 108.4 . . ?
C21 C20 O3 108.0(5) . . ?
C21 C20 H20A 110.1 . . ?
C21 C20 H20B 110.1 . . ?
C20 C21 H21A 109.5 . . ?
C20 C21 H21B 109.5 . . ?
C20 C21 H21C 109.5 . . ?
H21A C21 H21B 109.5 . . ?
H21A C21 H21C 109.5 . . ?
H21B C21 H21C 109.5 . . ?
C18 C22 H22A 109.2 . . ?
C18 C22 H22B 109.2 . . ?
H22A C22 H22B 107.9 . . ?
C23 C22 C18 111.9(4) . . ?
C23 C22 H22A 109.2 . . ?
C23 C22 H22B 109.2 . . ?
C22 C23 H23A 109.1 . . ?
C22 C23 H23B 109.1 . . ?
H23A C23 H23B 107.8 . . ?
C24 C23 C22 112.5(4) . . ?
C24 C23 H23A 109.1 . . ?
C24 C23 H23B 109.1 . . ?
O4 C24 O5 122.2(4) . . ?
O4 C24 C23 124.8(4) . . ?
O5 C24 C23 113.0(4) . . ?
O5 C25 H25A 109.9 . . ?
O5 C25 H25B 109.9 . . ?
H25A C25 H25B 108.3 . . ?
C26 C25 O5 109.0(5) . . ?
C26 C25 H25A 109.9 . . ?
C26 C25 H25B 109.9 . . ?
C25 C26 H26A 109.5 . . ?
C25 C26 H26B 109.5 . . ?
C25 C26 H26C 109.5 . . ?
H26A C26 H26B 109.5 . . ?
H26A C26 H26C 109.5 . . ?
H26B C26 H26C 109.5 . . ?

loop_
_geom_bond_atom_site_label_1
_geom_bond_atom_site_label_2
_geom_bond_distance
_geom_bond_site_symmetry_2
_geom_bond_publ_flag
O1 C17 1.221(5) . ?
O2 C19 1.191(6) . ?
O3 C19 1.317(6) . ?
O3 C20 1.461(7) . ?
O4 C24 1.200(6) . ?
O5 C24 1.337(6) . ?
O5 C25 1.456(6) . ?
N1 H1 0.8800 . ?
N1 C17 1.338(5) . ?
N1 C18 1.452(5) . ?
C1 C2 1.387(6) . ?
C1 C14 1.416(6) . ?
C1 C17 1.501(6) . ?
C2 H2 0.9500 . ?
C2 C3 1.382(6) . ?
C3 H3 0.9500 . ?
C3 C4 1.391(7) . ?
C4 C5 1.436(6) . ?
C4 C15 1.421(6) . ?
C5 H5 0.9500 . ?
C5 C6 1.343(7) . ?
C6 H6 0.9500 . ?
C6 C7 1.428(7) . ?
C7 C8 1.408(8) . ?
C7 C16 1.423(7) . ?
C8 H8 0.9500 . ?
C8 C9 1.390(8) . ?
C9 H9 0.9500 . ?
C9 C10 1.373(8) . ?
C10 H10 0.9500 . ?
C10 C11 1.413(7) . ?
C11 C12 1.432(7) . ?
C11 C16 1.412(6) . ?
C12 H12 0.9500 . ?
C12 C13 1.358(7) . ?
C13 H13 0.9500 . ?
C13 C14 1.435(6) . ?
C14 C15 1.431(6) . ?
C15 C16 1.432(6) . ?
C18 H18 1.0000 . ?
C18 C19 1.535(7) . ?
C18 C22 1.520(6) . ?
C20 H20A 0.9900 . ?
C20 H20B 0.9900 . ?
C20 C21 1.440(10) . ?
C21 H21A 0.9800 . ?
C21 H21B 0.9800 . ?
C21 H21C 0.9800 . ?
C22 H22A 0.9900 . ?
C22 H22B 0.9900 . ?
C22 C23 1.519(7) . ?
C23 H23A 0.9900 . ?
C23 H23B 0.9900 . ?
C23 C24 1.497(6) . ?
C25 H25A 0.9900 . ?
C25 H25B 0.9900 . ?
C25 C26 1.452(9) . ?
C26 H26A 0.9800 . ?
C26 H26B 0.9800 . ?
C26 H26C 0.9800 . ?

loop_
_geom_torsion_atom_site_label_1
_geom_torsion_atom_site_label_2
_geom_torsion_atom_site_label_3
_geom_torsion_atom_site_label_4
_geom_torsion
_geom_torsion_site_symmetry_1
_geom_torsion_site_symmetry_2
_geom_torsion_site_symmetry_3
_geom_torsion_site_symmetry_4
_geom_torsion_publ_flag
N1 C18 C19 O2 28.2(7) . . . . ?
N1 C18 C19 O3 -153.2(4) . . . . ?
N1 C18 C22 C23 62.7(5) . . . . ?
C1 C2 C3 C4 2.9(7) . . . . ?
C1 C14 C15 C4 1.1(6) . . . . ?
C1 C14 C15 C16 -177.4(4) . . . . ?
C2 C1 C14 C13 179.4(4) . . . . ?
C2 C1 C14 C15 -1.5(6) . . . . ?
C2 C1 C17 O1 -134.5(5) . . . . ?
C2 C1 C17 N1 45.5(5) . . . . ?
C2 C3 C4 C5 177.1(4) . . . . ?
C2 C3 C4 C15 -3.2(6) . . . . ?
C3 C4 C5 C6 -178.9(4) . . . . ?
C3 C4 C15 C14 1.1(6) . . . . ?
C3 C4 C15 C16 179.7(4) . . . . ?
C4 C5 C6 C7 -1.7(7) . . . . ?
C4 C15 C16 C7 0.1(6) . . . . ?
C4 C15 C16 C11 -179.9(4) . . . . ?
C5 C4 C15 C14 -179.1(4) . . . . ?
C5 C4 C15 C16 -0.5(6) . . . . ?
C5 C6 C7 C8 180.0(5) . . . . ?
C5 C6 C7 C16 1.2(7) . . . . ?
C6 C7 C8 C9 179.9(5) . . . . ?
C6 C7 C16 C11 179.6(4) . . . . ?
C6 C7 C16 C15 -0.4(6) . . . . ?
C7 C8 C9 C10 0.7(8) . . . . ?
C8 C7 C16 C11 0.8(7) . . . . ?
C8 C7 C16 C15 -179.2(4) . . . . ?
C8 C9 C10 C11 0.4(8) . . . . ?
C9 C10 C11 C12 179.5(5) . . . . ?
C9 C10 C11 C16 -1.0(7) . . . . ?
C10 C11 C12 C13 -179.3(4) . . . . ?
C10 C11 C16 C7 0.4(6) . . . . ?
C10 C11 C16 C15 -179.7(4) . . . . ?
C11 C12 C13 C14 -0.7(7) . . . . ?
C12 C11 C16 C7 179.9(4) . . . . ?
C12 C11 C16 C15 -0.1(6) . . . . ?
C12 C13 C14 C1 178.3(4) . . . . ?
C12 C13 C14 C15 -0.8(6) . . . . ?
C13 C14 C15 C4 -179.7(4) . . . . ?
C13 C14 C15 C16 1.8(5) . . . . ?
C14 C1 C2 C3 -0.5(6) . . . . ?
C14 C1 C17 O1 44.0(6) . . . . ?
C14 C1 C17 N1 -136.1(4) . . . . ?
C14 C15 C16 C7 178.6(4) . . . . ?
C14 C15 C16 C11 -1.3(6) . . . . ?
C15 C4 C5 C6 1.4(7) . . . . ?
C16 C7 C8 C9 -1.3(7) . . . . ?
C16 C11 C12 C13 1.1(6) . . . . ?
C17 N1 C18 C19 80.3(5) . . . . ?
C17 N1 C18 C22 -158.6(4) . . . . ?
C17 C1 C2 C3 178.0(4) . . . . ?
C17 C1 C14 C13 1.0(6) . . . . ?
C17 C1 C14 C15 -179.9(4) . . . . ?
C18 N1 C17 O1 8.4(7) . . . . ?
C18 N1 C17 C1 -171.6(4) . . . . ?
C18 C22 C23 C24 176.1(4) . . . . ?
C19 O3 C20 C21 -176.4(6) . . . . ?
C19 C18 C22 C23 -175.8(4) . . . . ?
C20 O3 C19 O2 -0.5(9) . . . . ?
C20 O3 C19 C18 -179.1(5) . . . . ?
C22 C18 C19 O2 -94.8(6) . . . . ?
C22 C18 C19 O3 83.8(5) . . . . ?
C22 C23 C24 O4 16.9(6) . . . . ?
C22 C23 C24 O5 -163.8(4) . . . . ?
C24 O5 C25 C26 174.3(6) . . . . ?
C25 O5 C24 O4 -1.0(7) . . . . ?
C25 O5 C24 C23 179.7(4) . . . . ?
